data_4066474
loop_
_publ_author_name
'Ungv\'ari, Neszta'
'F\"ord\>os, Eszter'
'Balogh, J\'anos'
'K\'egl, Tam\'as'
'P\'ark\'anyi, L\'aszl\'o'
'Ungv\'ary, Ferenc'

_publ_section_title
;
 Triphenylphosphane-Modified Cobalt Catalysts for the Selective
 Carbonylation of Ethyl Diazoacetate
;
_journal_issue 17
_journal_name_full Organometallics
_journal_page_first 3837
_journal_paper_doi 10.1021/om100480v
_journal_volume 29
_journal_year 2010
_chemical_formula_moiety 'C25 H15 Co2 O7 P'
_chemical_formula_sum 'C25 H15 Co2 O7 P'
_chemical_formula_weight 576.20
_chemical_name_systematic
; 
 ? 
;
_space_group_IT_number 19
_symmetry_cell_setting orthorhombic
_symmetry_Int_Tables_number 19
_symmetry_space_group_name_Hall 'P 2ac 2ab'
_symmetry_space_group_name_H-M 'P 21 21 21'
_atom_sites_solution_hydrogens geom
_atom_sites_solution_primary direct
_atom_sites_solution_secondary difmap
_audit_creation_method SHELXL-97
_cell_angle_alpha 90.00
_cell_angle_beta 90.00
_cell_angle_gamma 90.00
_cell_formula_units_Z 4
_cell_length_a 7.93830(10)
_cell_length_b 10.5530(2)
_cell_length_c 30.5205(6)
_cell_measurement_reflns_used 18761
_cell_measurement_temperature 295(2)
_cell_measurement_theta_max 25.35
_cell_measurement_theta_min 1.93
_cell_volume 2556.79(8)
_computing_cell_refinement 'CrystalClear (Rigaku/MSC Inc., 2006)'
_computing_data_collection 'CrystalClear (Rigaku/MSC Inc., 2006)'
_computing_data_reduction 'CrystalClear (Rigaku/MSC Inc., 2006)'
_computing_molecular_graphics 'Spek, A.L. (2003). J.Appl.Cryst. 36,7-13.'
_computing_structure_refinement 'SHELXL-97 (Sheldrick, 1997)'
_computing_structure_solution 'Sir-2008 (Burla et al.,J.Appl.Cryst.(2007),40,609)'
_diffrn_ambient_temperature 295(2)
_diffrn_detector_area_resol_mean 10.0000
_diffrn_measured_fraction_theta_full 0.998
_diffrn_measured_fraction_theta_max 0.998
_diffrn_measurement_device_type RAXIS-RAPID
_diffrn_measurement_method dtprofit.ref
_diffrn_radiation_monochromator graphite
_diffrn_radiation_source 'fine-focus sealed tube'
_diffrn_radiation_type MoK\a
_diffrn_radiation_wavelength 0.71073
_diffrn_reflns_av_R_equivalents 0.0770
_diffrn_reflns_av_sigmaI/netI 0.0600
_diffrn_reflns_limit_h_max 9
_diffrn_reflns_limit_h_min -9
_diffrn_reflns_limit_k_max 12
_diffrn_reflns_limit_k_min -12
_diffrn_reflns_limit_l_max 36
_diffrn_reflns_limit_l_min -36
_diffrn_reflns_number 20561
_diffrn_reflns_theta_full 25.02
_diffrn_reflns_theta_max 25.02
_diffrn_reflns_theta_min 2.65
_exptl_absorpt_coefficient_mu 1.401
_exptl_absorpt_correction_T_max 0.690
_exptl_absorpt_correction_T_min 0.602
_exptl_absorpt_correction_type numerical
_exptl_absorpt_process_details
;
 T.Higashi, Numerical Absorption Correction, NUMABS, 2002
;
_exptl_crystal_colour 'dark red'
_exptl_crystal_density_diffrn 1.497
_exptl_crystal_density_method 'not measured'
_exptl_crystal_description chunk
_exptl_crystal_F_000 1160
_exptl_crystal_size_max 0.57
_exptl_crystal_size_mid 0.49
_exptl_crystal_size_min 0.46
_refine_diff_density_max 0.421
_refine_diff_density_min -0.305
_refine_diff_density_rms 0.069
_refine_ls_abs_structure_details 'Flack H D (1983), Acta Cryst. A39, 876-881'
_refine_ls_abs_structure_Flack -0.010(19)
_refine_ls_extinction_method none
_refine_ls_goodness_of_fit_ref 1.006
_refine_ls_hydrogen_treatment noref
_refine_ls_matrix_type full
_refine_ls_number_parameters 316
_refine_ls_number_reflns 4514
_refine_ls_number_restraints 0
_refine_ls_restrained_S_all 1.006
_refine_ls_R_factor_all 0.0484
_refine_ls_R_factor_gt 0.0455
_refine_ls_shift/su_max 0.001
_refine_ls_shift/su_mean 0.000
_refine_ls_structure_factor_coef Fsqd
_refine_ls_weighting_details 'calc w=1/[\s^2^(Fo^2^)+(0.0712P)^2^+0.0000P] where P=(Fo^2^+2Fc^2^)/3'
_refine_ls_weighting_scheme calc
_refine_ls_wR_factor_gt 0.1159
_refine_ls_wR_factor_ref 0.1189
_reflns_number_gt 4265
_reflns_number_total 4514
_reflns_threshold_expression >2sigma(I)
_cod_data_source_file om100480v_si_003.cif
_cod_data_source_block co2pph3
_cod_depositor_comments
;
The following automatic conversions were performed:

'_symmetry_cell_setting' value 'Orthorhombic' changed to
'orthorhombic' according to
/home/saulius/struct/CIF-dictionaries/cif_core.dic dictionary named
'cif_core.dic' version 2.4.1 from 2010-06-29.

Automatic conversion script
Id: cif_fix_values 1715 2011-07-08 13:25:40Z adriana 
;
_cod_database_code 4066474

loop_
_symmetry_equiv_pos_site_id
_symmetry_equiv_pos_as_xyz
1 x,y,z
2 1/2-x,-y,1/2+z
3 1/2+x,1/2-y,-z
4 -x,1/2+y,1/2-z

loop_
_atom_site_label
_atom_site_type_symbol
_atom_site_fract_x
_atom_site_fract_y
_atom_site_fract_z
_atom_site_U_iso_or_equiv
_atom_site_adp_type
_atom_site_occupancy
_atom_site_symmetry_multiplicity
_atom_site_calc_flag
_atom_site_refinement_flags
Co1 Co 0.42220(8) 0.19995(5) 0.926679(19) 0.05971(18) Uani 1 1 d .
Co2 Co 0.33175(7) 0.42223(5) 0.890759(16) 0.05168(16) Uani 1 1 d .
P1 P 0.23567(12) 0.59703(9) 0.86064(3) 0.0458(2) Uani 1 1 d .
C1 C 0.4766(7) 0.0520(5) 0.94974(17) 0.0743(13) Uani 1 1 d .
O1 O 0.5112(7) -0.0450(4) 0.96433(16) 0.1107(15) Uani 1 1 d .
C2 C 0.6127(7) 0.2203(5) 0.8956(2) 0.0810(14) Uani 1 1 d .
O2 O 0.7334(6) 0.2302(5) 0.87591(18) 0.1224(17) Uani 1 1 d .
C3 C 0.4018(9) 0.2866(5) 0.97708(17) 0.0841(16) Uani 1 1 d .
O3 O 0.3895(9) 0.3373(4) 1.00972(14) 0.133(2) Uani 1 1 d .
C4 C 0.2354(7) 0.1438(5) 0.89962(18) 0.0724(12) Uani 1 1 d .
O4 O 0.1207(6) 0.1049(4) 0.88168(17) 0.1054(14) Uani 1 1 d .
C5 C 0.3584(7) 0.3436(5) 0.83925(15) 0.0729(13) Uani 1 1 d .
O5 O 0.3761(8) 0.2939(4) 0.80705(12) 0.1233(19) Uani 1 1 d .
C6 C 0.1434(7) 0.4072(4) 0.92253(15) 0.0674(11) Uani 1 1 d .
O6 O 0.0208(6) 0.3991(4) 0.94190(14) 0.0978(13) Uani 1 1 d .
C7 C 0.5139(7) 0.4951(4) 0.91497(16) 0.0703(12) Uani 1 1 d .
O7 O 0.6305(6) 0.5438(4) 0.92918(16) 0.1055(14) Uani 1 1 d .
C1P C 0.1105(5) 0.6954(4) 0.89716(12) 0.0515(8) Uani 1 1 d .
C2P C -0.0425(6) 0.7451(5) 0.88553(18) 0.0795(14) Uani 1 1 d .
H2P H -0.0876 0.7260 0.8582 0.103 Uiso 1 1 calc R
C3P C -0.1314(6) 0.8235(6) 0.9138(2) 0.0952(18) Uani 1 1 d .
H3P H -0.2348 0.8570 0.9053 0.124 Uiso 1 1 calc R
C4P C -0.0659(8) 0.8509(5) 0.95400(19) 0.0825(15) Uani 1 1 d .
H4P H -0.1255 0.9024 0.9732 0.107 Uiso 1 1 calc R
C5P C 0.0858(9) 0.8034(5) 0.96602(16) 0.0873(16) Uani 1 1 d .
H5P H 0.1308 0.8237 0.9933 0.114 Uiso 1 1 calc R
C6P C 0.1733(8) 0.7254(5) 0.93809(15) 0.0763(13) Uani 1 1 d .
H6P H 0.2764 0.6922 0.9469 0.099 Uiso 1 1 calc R
C7P C 0.1013(5) 0.5652(4) 0.81319(12) 0.0511(8) Uani 1 1 d .
C8P C -0.0269(6) 0.4748(5) 0.81680(18) 0.0742(12) Uani 1 1 d .
H8P H -0.0463 0.4352 0.8436 0.096 Uiso 1 1 calc R
C9P C -0.1241(7) 0.4442(6) 0.7812(2) 0.0916(17) Uani 1 1 d .
H9P H -0.2087 0.3837 0.7838 0.119 Uiso 1 1 calc R
C10P C -0.0961(8) 0.5038(6) 0.7410(2) 0.0883(17) Uani 1 1 d .
H10P H -0.1609 0.4821 0.7167 0.115 Uiso 1 1 calc R
C11P C 0.0250(8) 0.5928(6) 0.73743(16) 0.0851(16) Uani 1 1 d .
H11P H 0.0415 0.6336 0.7107 0.111 Uiso 1 1 calc R
C12P C 0.1261(6) 0.6247(5) 0.77327(14) 0.0646(11) Uani 1 1 d .
H12P H 0.2097 0.6858 0.7703 0.084 Uiso 1 1 calc R
C13P C 0.3928(5) 0.7074(4) 0.83973(12) 0.0492(8) Uani 1 1 d .
C14P C 0.3784(6) 0.8378(4) 0.84549(14) 0.0619(10) Uani 1 1 d .
H14P H 0.2908 0.8701 0.8624 0.080 Uiso 1 1 calc R
C15P C 0.4930(7) 0.9201(5) 0.82641(19) 0.0801(14) Uani 1 1 d .
H15P H 0.4819 1.0072 0.8300 0.104 Uiso 1 1 calc R
C16P C 0.6244(6) 0.8707(6) 0.80189(18) 0.0796(14) Uani 1 1 d .
H16P H 0.7020 0.9251 0.7889 0.103 Uiso 1 1 calc R
C17P C 0.6407(6) 0.7447(5) 0.79662(17) 0.0759(13) Uani 1 1 d .
H17P H 0.7294 0.7134 0.7799 0.099 Uiso 1 1 calc R
C18P C 0.5283(5) 0.6610(5) 0.81547(15) 0.0654(11) Uani 1 1 d .
H18P H 0.5429 0.5741 0.8120 0.085 Uiso 1 1 calc R

loop_
_atom_site_aniso_label
_atom_site_aniso_U_11
_atom_site_aniso_U_22
_atom_site_aniso_U_33
_atom_site_aniso_U_23
_atom_site_aniso_U_13
_atom_site_aniso_U_12
Co1 0.0753(3) 0.0454(3) 0.0584(3) 0.0044(2) -0.0061(3) 0.0098(3)
Co2 0.0685(3) 0.0419(3) 0.0446(3) 0.0035(2) -0.0012(2) 0.0059(2)
P1 0.0554(5) 0.0396(4) 0.0423(4) 0.0011(4) -0.0009(4) 0.0032(4)
C1 0.095(3) 0.059(3) 0.069(3) 0.003(2) -0.013(2) 0.019(2)
O1 0.144(4) 0.072(2) 0.116(3) 0.028(2) -0.009(3) 0.033(3)
C2 0.081(3) 0.074(3) 0.088(3) 0.003(3) -0.002(3) 0.004(3)
O2 0.091(3) 0.130(4) 0.146(4) 0.017(3) 0.031(3) 0.013(3)
C3 0.135(5) 0.056(3) 0.062(3) 0.008(2) -0.011(3) 0.019(3)
O3 0.248(7) 0.084(3) 0.068(2) -0.009(2) -0.016(3) 0.048(4)
C4 0.080(3) 0.055(2) 0.082(3) 0.009(2) -0.007(3) 0.011(2)
O4 0.094(3) 0.085(3) 0.137(4) -0.005(3) -0.029(3) -0.009(2)
C5 0.105(4) 0.058(2) 0.056(2) -0.002(2) -0.005(2) 0.018(3)
O5 0.223(6) 0.090(3) 0.056(2) -0.016(2) 0.004(3) 0.037(4)
C6 0.089(3) 0.051(2) 0.062(2) 0.011(2) 0.011(2) 0.006(2)
O6 0.105(3) 0.086(3) 0.102(3) 0.026(2) 0.038(2) 0.014(2)
C7 0.089(3) 0.056(3) 0.067(3) 0.003(2) -0.008(2) 0.001(2)
O7 0.107(3) 0.086(3) 0.123(3) -0.003(3) -0.040(3) -0.016(2)
C1P 0.064(2) 0.0436(18) 0.0470(19) -0.0001(17) 0.0050(16) -0.0012(17)
C2P 0.067(3) 0.093(3) 0.079(3) -0.031(3) -0.001(2) 0.010(2)
C3P 0.065(3) 0.105(4) 0.115(4) -0.039(4) 0.008(3) 0.025(3)
C4P 0.095(4) 0.071(3) 0.082(3) -0.017(3) 0.030(3) 0.002(3)
C5P 0.131(5) 0.080(3) 0.051(2) -0.012(2) 0.007(3) 0.014(4)
C6P 0.098(3) 0.079(3) 0.052(2) -0.012(2) -0.003(2) 0.021(3)
C7P 0.061(2) 0.0423(18) 0.0497(19) -0.0062(16) -0.0025(16) 0.0079(16)
C8P 0.081(3) 0.061(2) 0.080(3) -0.004(2) -0.015(2) -0.008(2)
C9P 0.086(3) 0.078(3) 0.111(5) -0.023(3) -0.026(3) -0.006(3)
C10P 0.090(3) 0.091(4) 0.084(4) -0.041(3) -0.034(3) 0.022(3)
C11P 0.094(3) 0.108(4) 0.054(3) -0.007(3) -0.018(2) 0.027(3)
C12P 0.070(3) 0.071(3) 0.052(2) 0.000(2) -0.0078(18) 0.011(2)
C13P 0.0554(18) 0.0473(18) 0.0449(17) 0.0039(16) 0.0007(14) -0.0009(17)
C14P 0.071(3) 0.052(2) 0.063(2) -0.005(2) 0.0082(19) -0.0011(19)
C15P 0.087(3) 0.057(3) 0.096(4) 0.010(3) 0.009(3) -0.022(3)
C16P 0.071(3) 0.084(3) 0.083(3) 0.024(3) 0.014(2) -0.016(2)
C17P 0.066(3) 0.086(3) 0.076(3) 0.010(3) 0.018(2) 0.002(2)
C18P 0.063(2) 0.063(3) 0.071(3) 0.004(2) 0.011(2) 0.010(2)

loop_
_atom_type_symbol
_atom_type_description
_atom_type_scat_dispersion_real
_atom_type_scat_dispersion_imag
_atom_type_scat_source
C C 0.0033 0.0016 'International Tables Vol C Tables 4.2.6.8 and 6.1.1.4'
H H 0.0000 0.0000 'International Tables Vol C Tables 4.2.6.8 and 6.1.1.4'
Co Co 0.3494 0.9721 'International Tables Vol C Tables 4.2.6.8 and 6.1.1.4'
O O 0.0106 0.0060 'International Tables Vol C Tables 4.2.6.8 and 6.1.1.4'
P P 0.1023 0.0942 'International Tables Vol C Tables 4.2.6.8 and 6.1.1.4'

loop_
_geom_angle_atom_site_label_1
_geom_angle_atom_site_label_2
_geom_angle_atom_site_label_3
_geom_angle
C1 Co1 C3 97.5(2)
C1 Co1 C4 95.4(2)
C3 Co1 C4 119.1(3)
C1 Co1 C2 96.3(3)
C3 Co1 C2 117.8(3)
C4 Co1 C2 119.4(3)
C1 Co1 Co2 178.45(19)
C3 Co1 Co2 83.16(15)
C4 Co1 Co2 83.09(15)
C2 Co1 Co2 84.56(18)
C6 Co2 C5 122.2(3)
C6 Co2 C7 119.2(2)
C5 Co2 C7 117.7(3)
C6 Co2 P1 90.64(15)
C5 Co2 P1 93.59(15)
C7 Co2 P1 95.29(15)
C6 Co2 Co1 85.68(14)
C5 Co2 Co1 85.53(15)
C7 Co2 Co1 89.46(15)
P1 Co2 Co1 175.00(4)
C1P P1 C13P 102.93(18)
C1P P1 C7P 105.77(17)
C13P P1 C7P 103.83(18)
C1P P1 Co2 114.35(13)
C13P P1 Co2 116.46(13)
C7P P1 Co2 112.28(13)
O1 C1 Co1 179.2(5)
O2 C2 Co1 178.4(6)
O3 C3 Co1 177.5(5)
O4 C4 Co1 177.4(5)
O5 C5 Co2 179.5(6)
O6 C6 Co2 178.1(5)
O7 C7 Co2 177.8(5)
C2P C1P C6P 117.8(4)
C2P C1P P1 123.0(3)
C6P C1P P1 119.2(3)
C1P C2P C3P 121.2(5)
C1P C2P H2P 119.4
C3P C2P H2P 119.4
C4P C3P C2P 119.4(5)
C4P C3P H3P 120.3
C2P C3P H3P 120.3
C5P C4P C3P 120.3(5)
C5P C4P H4P 119.9
C3P C4P H4P 119.9
C4P C5P C6P 120.2(5)
C4P C5P H5P 119.9
C6P C5P H5P 119.9
C5P C6P C1P 121.1(5)
C5P C6P H6P 119.5
C1P C6P H6P 119.5
C12P C7P C8P 118.8(4)
C12P C7P P1 122.0(3)
C8P C7P P1 119.1(3)
C9P C8P C7P 120.5(5)
C9P C8P H8P 119.8
C7P C8P H8P 119.8
C8P C9P C10P 120.1(6)
C8P C9P H9P 120.0
C10P C9P H9P 120.0
C11P C10P C9P 119.8(5)
C11P C10P H10P 120.1
C9P C10P H10P 120.1
C10P C11P C12P 120.9(5)
C10P C11P H11P 119.5
C12P C11P H11P 119.5
C7P C12P C11P 119.9(5)
C7P C12P H12P 120.1
C11P C12P H12P 120.1
C14P C13P C18P 118.5(4)
C14P C13P P1 122.1(3)
C18P C13P P1 119.3(3)
C15P C14P C13P 120.8(4)
C15P C14P H14P 119.6
C13P C14P H14P 119.6
C16P C15P C14P 119.0(5)
C16P C15P H15P 120.5
C14P C15P H15P 120.5
C17P C16P C15P 120.6(5)
C17P C16P H16P 119.7
C15P C16P H16P 119.7
C16P C17P C18P 121.4(5)
C16P C17P H17P 119.3
C18P C17P H17P 119.3
C17P C18P C13P 119.6(4)
C17P C18P H18P 120.2
C13P C18P H18P 120.2

loop_
_geom_bond_atom_site_label_1
_geom_bond_atom_site_label_2
_geom_bond_distance
Co1 C1 1.767(5)
Co1 C3 1.797(6)
Co1 C4 1.797(6)
Co1 C2 1.798(6)
Co1 Co2 2.6869(7)
Co2 C6 1.789(5)
Co2 C5 1.790(5)
Co2 C7 1.796(6)
Co2 P1 2.1976(10)
P1 C1P 1.818(4)
P1 C13P 1.822(4)
P1 C7P 1.830(4)
C1 O1 1.150(6)
C2 O2 1.136(7)
C3 O3 1.135(6)
C4 O4 1.139(6)
C5 O5 1.123(6)
C6 O6 1.142(6)
C7 O7 1.144(6)
C1P C2P 1.370(6)
C1P C6P 1.382(6)
C2P C3P 1.387(7)
C2P H2P 0.9300
C3P C4P 1.365(8)
C3P H3P 0.9300
C4P C5P 1.355(9)
C4P H4P 0.9300
C5P C6P 1.374(7)
C5P H5P 0.9300
C6P H6P 0.9300
C7P C12P 1.385(6)
C7P C8P 1.399(6)
C8P C9P 1.372(7)
C8P H8P 0.9300
C9P C10P 1.396(9)
C9P H9P 0.9300
C10P C11P 1.349(9)
C10P H10P 0.9300
C11P C12P 1.398(7)
C11P H11P 0.9300
C12P H12P 0.9300
C13P C14P 1.392(6)
C13P C18P 1.395(6)
C14P C15P 1.386(6)
C14P H14P 0.9300
C15P C16P 1.385(8)
C15P H15P 0.9300
C16P C17P 1.345(8)
C16P H16P 0.9300
C17P C18P 1.381(7)
C17P H17P 0.9300
C18P H18P 0.9300
